data_4307749
loop_
_publ_author_name
'Feng-Qin Wang'
'Xiang-Jun Zheng'
'Yong-Hong Wan'
'Chang-Yan Sun'
'Zhe-Ming Wang'
'Ke-Zhi Wang'
'Lin-Pei Jin'

_publ_section_title
;
Novel 3D LnIII-CuI Supramolecular Architecture Based on 2D MOFs with (6,3)
Topology
;
_journal_name_full 'Inorganic Chemistry'
_journal_page_first 2956
_journal_page_last 2958
_journal_paper_doi 10.1021/ic062236v
_journal_volume 46
_journal_year 2007
_chemical_formula_sum 'C18 H22.5 Cu La1.5 N6 O20'
_chemical_formula_weight 914.83
_chemical_name_systematic
; 
 ? 
;
_space_group_IT_number 163
_symmetry_cell_setting trigonal
_symmetry_space_group_name_Hall '-P 3 2c'
_symmetry_space_group_name_H-M 'P -3 1 c'
_atom_sites_solution_hydrogens geom
_atom_sites_solution_primary direct
_atom_sites_solution_secondary difmap
_audit_creation_method SHELXL-97
_cell_angle_alpha 90.00
_cell_angle_beta 90.00
_cell_angle_gamma 120.00
_cell_formula_units_Z 2
_cell_length_a 12.814(4)
_cell_length_b 12.814(4)
_cell_length_c 9.338(4)
_cell_measurement_reflns_used 1861
_cell_measurement_temperature 294(2)
_cell_measurement_theta_max 26.14
_cell_measurement_theta_min 2.85
_cell_volume 1327.9(8)
_computing_cell_refinement 'Bruker SMART'
_computing_data_collection 'Bruker SMART'
_computing_data_reduction 'Bruker SAINT'
_computing_molecular_graphics 'Bruker SHELXTL'
_computing_publication_material 'Bruker SHELXTL'
_computing_structure_refinement 'SHELXL-97 (Sheldrick, 1997)'
_computing_structure_solution 'SHELXS-97 (Sheldrick, 1990)'
_diffrn_ambient_temperature 294(2)
_diffrn_measured_fraction_theta_full 0.997
_diffrn_measured_fraction_theta_max 0.997
_diffrn_measurement_device_type 'CCD area detector'
_diffrn_measurement_method 'phi and omega scans'
_diffrn_radiation_monochromator graphite
_diffrn_radiation_source 'fine-focus sealed tube'
_diffrn_radiation_type MoK\a
_diffrn_radiation_wavelength 0.71073
_diffrn_reflns_av_R_equivalents 0.0628
_diffrn_reflns_av_sigmaI/netI 0.0325
_diffrn_reflns_limit_h_max 15
_diffrn_reflns_limit_h_min -15
_diffrn_reflns_limit_k_max 16
_diffrn_reflns_limit_k_min -15
_diffrn_reflns_limit_l_max 5
_diffrn_reflns_limit_l_min -11
_diffrn_reflns_number 7257
_diffrn_reflns_theta_full 26.36
_diffrn_reflns_theta_max 26.36
_diffrn_reflns_theta_min 3.67
_exptl_absorpt_coefficient_mu 3.293
_exptl_absorpt_correction_T_max 1.000000
_exptl_absorpt_correction_T_min 0.502453
_exptl_absorpt_correction_type multi-scan
_exptl_absorpt_process_details SADABS
_exptl_crystal_density_diffrn 2.289
_exptl_crystal_density_meas ?
_exptl_crystal_density_method 'not measured'
_exptl_crystal_F_000 894
_exptl_crystal_size_max 0.18
_exptl_crystal_size_mid 0.08
_exptl_crystal_size_min 0.06
_refine_diff_density_max 0.591
_refine_diff_density_min -0.524
_refine_diff_density_rms 0.121
_refine_ls_extinction_coef 0.0033(6)
_refine_ls_extinction_expression Fc^*^=kFc[1+0.001xFc^2^\l^3^/sin(2\q)]^-1/4^
_refine_ls_extinction_method SHELXL
_refine_ls_goodness_of_fit_ref 1.221
_refine_ls_hydrogen_treatment mixed
_refine_ls_matrix_type full
_refine_ls_number_parameters 95
_refine_ls_number_reflns 909
_refine_ls_number_restraints 0
_refine_ls_restrained_S_all 1.221
_refine_ls_R_factor_all 0.0606
_refine_ls_R_factor_gt 0.0462
_refine_ls_shift/su_max 0.001
_refine_ls_shift/su_mean 0.000
_refine_ls_structure_factor_coef Fsqd
_refine_ls_weighting_details 'calc w=1/[\s^2^(Fo^2^)+(0.0000P)^2^+13.4881P] where P=(Fo^2^+2Fc^2^)/3'
_refine_ls_weighting_scheme calc
_refine_ls_wR_factor_gt 0.1028
_refine_ls_wR_factor_ref 0.1087
_reflns_number_gt 751
_reflns_number_total 909
_reflns_threshold_expression >2sigma(I)
_cod_data_source_file ic062236v-file001_1.cif
_cod_data_source_block complex_1
_cod_depositor_comments
;
The following automatic conversions were performed:
'_symmetry_cell_setting' value 'Trigonal' changed to 'trigonal' according
to '/home/saulius/struct/CIF-dictionaries/cif_core.dic' dictionary named
'cif_core.dic' version 2.4.1 from
2010-06-29.

'_exptl_absorpt_correction_type' value 'MULTI-SCAN' changed
to 'multi-scan' according to
'/home/saulius/struct/CIF-dictionaries/cif_core.dic' dictionary named
'cif_core.dic' version 2.4.1 from 2010-06-29.

Automatic conversion script
Id: cif_fix_enum 1527 2010-12-29 10:47:43Z saulius 

The following automatic conversions were performed:

'_exptl_crystal_density_meas' value 'NONE' was changed to '?' - the
value is perceived as not measured.

Automatic conversion script
Id: cif_fix_values 3008 2015-01-20 13:52:24Z robertas 
;
_cod_original_formula_sum 'C18 H22.50 Cu La1.50 N6 O20'
_cod_database_code 4307749

loop_
_symmetry_equiv_pos_as_xyz
'x, y, z'
'-y, x-y, z'
'-x+y, -x, z'
'-y, -x, -z+1/2'
'-x+y, y, -z+1/2'
'x, x-y, -z+1/2'
'-x, -y, -z'
'y, -x+y, -z'
'x-y, x, -z'
'y, x, z-1/2'
'x-y, -y, z-1/2'
'-x, -x+y, z-1/2'

loop_
_atom_site_label
_atom_site_type_symbol
_atom_site_fract_x
_atom_site_fract_y
_atom_site_fract_z
_atom_site_U_iso_or_equiv
_atom_site_adp_type
_atom_site_occupancy
_atom_site_symmetry_multiplicity
_atom_site_calc_flag
_atom_site_refinement_flags
_atom_site_disorder_assembly
_atom_site_disorder_group
La1 La 0.6667 0.3333 0.2500 0.0251(3) Uani 1 6 d S . .
Cu1 Cu 0.3333 -0.3333 0.2500 0.0332(6) Uani 1 6 d S . .
O1 O 0.7239(5) 0.2208(5) 0.0706(6) 0.0449(14) Uani 1 1 d . . .
O2 O 0.7148(6) 0.0574(6) -0.0214(6) 0.0509(16) Uani 1 1 d . . .
N1 N 0.5475(4) 0.0950(8) 0.2500 0.0241(18) Uani 1 2 d S . .
N2 N 0.4223(4) -0.1553(8) 0.2500 0.0298(19) Uani 1 2 d S . .
C1 C 0.6820(7) 0.1102(7) 0.0611(7) 0.0323(17) Uani 1 1 d . . .
C2 C 0.5771(6) 0.0324(6) 0.1626(7) 0.0266(15) Uani 1 1 d . . .
C3 C 0.5153(7) -0.0914(7) 0.1610(7) 0.0307(16) Uani 1 1 d . . .
H3 H 0.5384 -0.1318 0.0971 0.037 Uiso 1 1 calc R . .
La2 La 1.0000 0.0000 0.2500 0.0418(8) Uani 0.36 6 d SP . .
O3 O 0.7552(13) -0.1224(6) 0.2500 0.089(5) Uani 0.80 2 d SP A 1
O4 O 0.9088(6) -0.1469(6) -0.0402(9) 0.0316(16) Uani 0.43 1 d P . 1
La3 La 0.9088(6) -0.1469(6) -0.0402(9) 0.0316(16) Uani 0.02 1 d P . 1
O5 O 0.862(4) -0.218(5) 0.194(6) 0.12(2) Uani 0.20 1 d P . 2
O6 O 0.910(3) -0.163(3) 0.080(3) 0.087(9) Uani 0.30 1 d P . 2

loop_
_atom_site_aniso_label
_atom_site_aniso_U_11
_atom_site_aniso_U_22
_atom_site_aniso_U_33
_atom_site_aniso_U_23
_atom_site_aniso_U_13
_atom_site_aniso_U_12
La1 0.0291(4) 0.0291(4) 0.0171(5) 0.000 0.000 0.0145(2)
Cu1 0.0342(8) 0.0342(8) 0.0314(11) 0.000 0.000 0.0171(4)
O1 0.047(3) 0.039(3) 0.043(3) -0.001(3) 0.017(3) 0.018(3)
O2 0.055(4) 0.062(4) 0.045(3) -0.001(3) 0.020(3) 0.035(3)
N1 0.025(3) 0.033(5) 0.016(4) 0.000 -0.001(3) 0.017(2)
N2 0.031(3) 0.029(5) 0.029(4) 0.000 -0.004(3) 0.015(2)
C1 0.031(4) 0.047(5) 0.024(3) -0.002(3) 0.004(3) 0.023(4)
C2 0.025(4) 0.035(4) 0.025(3) 0.001(3) 0.000(3) 0.019(3)
C3 0.037(4) 0.032(4) 0.030(4) -0.002(3) 0.002(3) 0.022(4)
La2 0.0219(10) 0.0219(10) 0.082(2) 0.000 0.000 0.0110(5)
O3 0.057(9) 0.108(10) 0.084(10) -0.020(8) 0.000 0.029(4)
O4 0.021(4) 0.021(3) 0.055(5) 0.001(3) -0.003(3) 0.012(3)
La3 0.021(4) 0.021(3) 0.055(5) 0.001(3) -0.003(3) 0.012(3)
O5 0.08(3) 0.17(5) 0.16(5) 0.12(4) 0.06(3) 0.10(3)
O6 0.12(2) 0.084(19) 0.057(16) 0.019(14) 0.051(16) 0.053(19)

loop_
_atom_type_symbol
_atom_type_description
_atom_type_scat_dispersion_real
_atom_type_scat_dispersion_imag
_atom_type_scat_source
C C 0.0033 0.0016 'International Tables Vol C Tables 4.2.6.8 and 6.1.1.4'
H H 0.0000 0.0000 'International Tables Vol C Tables 4.2.6.8 and 6.1.1.4'
N N 0.0061 0.0033 'International Tables Vol C Tables 4.2.6.8 and 6.1.1.4'
O O 0.0106 0.0060 'International Tables Vol C Tables 4.2.6.8 and 6.1.1.4'
Cu Cu 0.3201 1.2651 'International Tables Vol C Tables 4.2.6.8 and 6.1.1.4'
La La -0.2871 2.4523 'International Tables Vol C Tables 4.2.6.8 and 6.1.1.4'

loop_
_geom_angle_atom_site_label_1
_geom_angle_atom_site_label_2
_geom_angle_atom_site_label_3
_geom_angle
_geom_angle_site_symmetry_1
_geom_angle_site_symmetry_3
_geom_angle_publ_flag
O1 La1 O1 84.5(3) . 4_665 ?
O1 La1 O1 81.4(2) . 3_665 ?
O1 La1 O1 151.1(3) 4_665 3_665 ?
O1 La1 O1 81.4(2) . 2_655 ?
O1 La1 O1 121.2(3) 4_665 2_655 ?
O1 La1 O1 81.4(2) 3_665 2_655 ?
O1 La1 O1 151.1(3) . 6 ?
O1 La1 O1 81.4(2) 4_665 6 ?
O1 La1 O1 121.2(3) 3_665 6 ?
O1 La1 O1 84.5(3) 2_655 6 ?
O1 La1 O1 121.2(3) . 5_655 ?
O1 La1 O1 81.4(2) 4_665 5_655 ?
O1 La1 O1 84.5(3) 3_665 5_655 ?
O1 La1 O1 151.1(3) 2_655 5_655 ?
O1 La1 O1 81.4(2) 6 5_655 ?
O1 La1 N1 75.55(13) . 2_655 ?
O1 La1 N1 60.62(13) 4_665 2_655 ?
O1 La1 N1 137.73(14) 3_665 2_655 ?
O1 La1 N1 60.62(13) 2_655 2_655 ?
O1 La1 N1 75.55(13) 6 2_655 ?
O1 La1 N1 137.73(14) 5_655 2_655 ?
O1 La1 N1 60.62(13) . . ?
O1 La1 N1 75.55(13) 4_665 . ?
O1 La1 N1 75.55(13) 3_665 . ?
O1 La1 N1 137.73(14) 2_655 . ?
O1 La1 N1 137.73(14) 6 . ?
O1 La1 N1 60.62(13) 5_655 . ?
N1 La1 N1 120.0 2_655 . ?
O1 La1 N1 137.73(14) . 3_665 ?
O1 La1 N1 137.73(14) 4_665 3_665 ?
O1 La1 N1 60.62(13) 3_665 3_665 ?
O1 La1 N1 75.55(13) 2_655 3_665 ?
O1 La1 N1 60.62(13) 6 3_665 ?
O1 La1 N1 75.55(13) 5_655 3_665 ?
N1 La1 N1 120.0 2_655 3_665 ?
N1 La1 N1 120.0 . 3_665 ?
N2 Cu1 N2 120.0 2_545 . ?
N2 Cu1 N2 120.0 2_545 3_655 ?
N2 Cu1 N2 120.0 . 3_655 ?
C1 O1 La1 127.6(5) . . ?
C1 O2 La3 125.8(6) . 3_765 ?
C1 O2 La3 128.5(5) . 8_665 ?
La3 O2 La3 37.6(3) 3_765 8_665 ?
C2 N1 C2 116.8(9) . 5_655 ?
C2 N1 La1 121.6(4) . . ?
C2 N1 La1 121.6(4) 5_655 . ?
C3 N2 C3 116.3(9) 5_655 . ?
C3 N2 Cu1 121.9(4) 5_655 . ?
C3 N2 Cu1 121.9(4) . . ?
O2 C1 O1 127.0(7) . . ?
O2 C1 C2 117.2(7) . . ?
O1 C1 C2 115.8(6) . . ?
N1 C2 C3 122.1(7) . . ?
N1 C2 C1 114.2(6) . . ?
C3 C2 C1 123.7(6) . . ?
N2 C3 C2 121.4(7) . . ?
N2 C3 H3 119.3 . . ?
C2 C3 H3 119.3 . . ?
O6 La2 O6 140.9(16) 4_665 . ?
O6 La2 O6 81.3(9) 4_665 5_755 ?
O6 La2 O6 82.7(12) . 5_755 ?
O6 La2 O6 82.7(12) 4_665 2_645 ?
O6 La2 O6 81.3(9) . 2_645 ?
O6 La2 O6 130.8(14) 5_755 2_645 ?
O6 La2 O6 81.3(9) 4_665 6_545 ?
O6 La2 O6 130.8(14) . 6_545 ?
O6 La2 O6 81.3(9) 5_755 6_545 ?
O6 La2 O6 140.9(16) 2_645 6_545 ?
O6 La2 O6 130.8(14) 4_665 3_765 ?
O6 La2 O6 81.3(9) . 3_765 ?
O6 La2 O6 140.9(16) 5_755 3_765 ?
O6 La2 O6 81.3(9) 2_645 3_765 ?
O6 La2 O6 82.7(12) 6_545 3_765 ?
O6 La2 O5 129.3(11) 4_665 . ?
O6 La2 O5 29.5(12) . . ?
O6 La2 O5 54.5(12) 5_755 . ?
O6 La2 O5 106.6(13) 2_645 . ?
O6 La2 O5 111.1(13) 6_545 . ?
O6 La2 O5 99.8(11) 3_765 . ?
O6 La2 O5 29.5(12) 4_665 4_665 ?
O6 La2 O5 129.3(11) . 4_665 ?
O6 La2 O5 106.6(13) 5_755 4_665 ?
O6 La2 O5 54.5(12) 2_645 4_665 ?
O6 La2 O5 99.8(11) 6_545 4_665 ?
O6 La2 O5 111.1(13) 3_765 4_665 ?
O5 La2 O5 138.6(15) . 4_665 ?
O6 La2 O5 54.5(12) 4_665 2_645 ?
O6 La2 O5 99.8(11) . 2_645 ?
O6 La2 O5 111.1(13) 5_755 2_645 ?
O6 La2 O5 29.5(12) 2_645 2_645 ?
O6 La2 O5 129.3(11) 6_545 2_645 ?
O6 La2 O5 106.6(13) 3_765 2_645 ?
O5 La2 O5 115.7(7) . 2_645 ?
O5 La2 O5 29.9(18) 4_665 2_645 ?
O6 La2 O5 99.8(11) 4_665 5_755 ?
O6 La2 O5 54.5(12) . 5_755 ?
O6 La2 O5 29.5(12) 5_755 5_755 ?
O6 La2 O5 111.1(13) 2_645 5_755 ?
O6 La2 O5 106.6(13) 6_545 5_755 ?
O6 La2 O5 129.3(11) 3_765 5_755 ?
O5 La2 O5 29.9(18) . 5_755 ?
O5 La2 O5 115.7(7) 4_665 5_755 ?
O5 La2 O5 104.4(16) 2_645 5_755 ?
O6 La2 O5 111.1(13) 4_665 3_765 ?
O6 La2 O5 106.6(13) . 3_765 ?
O6 La2 O5 129.3(11) 5_755 3_765 ?
O6 La2 O5 99.8(11) 2_645 3_765 ?
O6 La2 O5 54.5(12) 6_545 3_765 ?
O6 La2 O5 29.5(12) 3_765 3_765 ?
O5 La2 O5 115.7(7) . 3_765 ?
O5 La2 O5 104.4(16) 4_665 3_765 ?
O5 La2 O5 115.7(7) 2_645 3_765 ?
O5 La2 O5 138.6(15) 5_755 3_765 ?
O6 La2 O5 106.6(13) 4_665 6_545 ?
O6 La2 O5 111.1(13) . 6_545 ?
O6 La2 O5 99.8(11) 5_755 6_545 ?
O6 La2 O5 129.3(11) 2_645 6_545 ?
O6 La2 O5 29.5(12) 6_545 6_545 ?
O6 La2 O5 54.5(12) 3_765 6_545 ?
O5 La2 O5 104.4(16) . 6_545 ?
O5 La2 O5 115.7(7) 4_665 6_545 ?
O5 La2 O5 138.6(15) 2_645 6_545 ?
O5 La2 O5 115.7(7) 5_755 6_545 ?
O5 La2 O5 29.9(18) 3_765 6_545 ?
La3 O3 La3 122.3(7) 10_646 8_665 ?
La3 O3 La2 61.2(4) 10_646 . ?
La3 O3 La2 61.2(4) 8_665 . ?
La3 O4 O4 0.0(6) 8_665 8_665 ?
La3 O4 La3 104.0(6) 8_665 9_545 ?
O4 O4 La3 104.0(6) 8_665 9_545 ?
La3 O4 O4 104.0(6) 8_665 9_545 ?
O4 O4 O4 104.0(6) 8_665 9_545 ?
La3 O4 O4 0.0(6) 9_545 9_545 ?
La3 O4 La2 91.4(4) 8_665 7_755 ?
O4 O4 La2 91.4(4) 8_665 7_755 ?
La3 O4 La2 91.4(4) 9_545 7_755 ?
O4 O4 La2 91.4(4) 9_545 7_755 ?
La3 O4 La3 90.000(1) 8_665 2_645 ?
O4 O4 La3 90.000(1) 8_665 2_645 ?
La3 O4 La3 38.0(3) 9_545 2_645 ?
O4 O4 La3 38.0(3) 9_545 2_645 ?
La2 O4 La3 56.15(13) 7_755 2_645 ?
La3 O4 La3 38.0(3) 8_665 3_765 ?
O4 O4 La3 38.0(3) 8_665 3_765 ?
La3 O4 La3 90.0 9_545 3_765 ?
O4 O4 La3 90.0 9_545 3_765 ?
La2 O4 La3 56.15(13) 7_755 3_765 ?
La3 O4 La3 60.0 2_645 3_765 ?
O6 O5 O5 125(4) . 5_755 ?
O6 O5 La2 71(3) . . ?
O5 O5 La2 75.1(9) 5_755 . ?
O5 O6 La2 79(3) . . ?

loop_
_geom_bond_atom_site_label_1
_geom_bond_atom_site_label_2
_geom_bond_distance
_geom_bond_site_symmetry_2
_geom_bond_publ_flag
La1 O1 2.545(6) . ?
La1 O1 2.545(6) 4_665 ?
La1 O1 2.545(6) 3_665 ?
La1 O1 2.545(6) 2_655 ?
La1 O1 2.545(6) 6 ?
La1 O1 2.545(6) 5_655 ?
La1 N1 2.645(8) 2_655 ?
La1 N1 2.645(8) . ?
La1 N1 2.645(8) 3_665 ?
Cu1 N2 1.975(9) 2_545 ?
Cu1 N2 1.975(9) . ?
Cu1 N2 1.975(9) 3_655 ?
O1 C1 1.243(10) . ?
O2 C1 1.230(9) . ?
O2 La3 2.756(9) 3_765 ?
O2 La3 2.854(10) 8_665 ?
N1 C2 1.326(8) . ?
N1 C2 1.326(8) 5_655 ?
N2 C3 1.344(8) 5_655 ?
N2 C3 1.344(8) . ?
C1 C2 1.536(10) . ?
C2 C3 1.374(10) . ?
C3 H3 0.9300 . ?
La2 O6 2.41(3) 4_665 ?
La2 O6 2.41(3) . ?
La2 O6 2.41(3) 5_755 ?
La2 O6 2.41(3) 2_645 ?
La2 O6 2.41(3) 6_545 ?
La2 O6 2.41(3) 3_765 ?
La2 O5 2.50(6) . ?
La2 O5 2.50(6) 4_665 ?
La2 O5 2.50(6) 2_645 ?
La2 O5 2.50(6) 5_755 ?
La2 O5 2.50(6) 3_765 ?
La2 O5 2.50(6) 6_545 ?
O3 La3 2.252(10) 10_646 ?
O3 La3 2.252(10) 8_665 ?
O4 La3 1.809(9) 8_665 ?
O4 O4 1.809(9) 8_665 ?
O4 La3 1.809(9) 9_545 ?
O4 O4 1.809(9) 9_545 ?
O4 La2 2.559(8) 7_755 ?
O4 La3 2.850(12) 2_645 ?
O4 La3 2.850(12) 3_765 ?
O5 O6 1.25(5) . ?
O5 O5 1.29(9) 5_755 ?
